data_2225376
loop_
_publ_author_name
'Ye, Jian'
'Shi, Zi-Fa'
'Sun, Chun-Lin'
'Xu, Zhu-Guo'
'Zhang, Hao-Li'

_publ_section_title
;
 2-(Naphthalen-2-yl)azulene
;
_journal_issue 3
_journal_name_full 'Acta Crystallographica Section E'
_journal_page_first o592
_journal_page_last o593
_journal_paper_doi 10.1107/S1600536810004897
_journal_volume 66
_journal_year 2010
_chemical_formula_iupac 'C20 H14'
_chemical_formula_moiety 'C20 H14'
_chemical_formula_sum 'C20 H14'
_chemical_formula_weight 254.31
_chemical_melting_point_gt 547
_chemical_melting_point_lt 549
_chemical_name_common 2-(naphthalen-2-yl)azulene
_chemical_name_systematic
;
2-(naphthalen-2-yl)azulene
;
_space_group_IT_number 1
_symmetry_cell_setting triclinic
_symmetry_space_group_name_Hall 'P 1'
_symmetry_space_group_name_H-M 'P 1'
_atom_sites_solution_hydrogens geom
_atom_sites_solution_primary direct
_atom_sites_solution_secondary difmap
_audit_creation_method SHELXL-97
_cell_angle_alpha 97.997(7)
_cell_angle_beta 97.179(6)
_cell_angle_gamma 90.526(7)
_cell_formula_units_Z 2
_cell_length_a 6.0754(8)
_cell_length_b 7.6324(11)
_cell_length_c 14.5662(19)
_cell_measurement_reflns_used 1303
_cell_measurement_temperature 293(2)
_cell_measurement_theta_max 24.71
_cell_measurement_theta_min 2.85
_cell_volume 663.38(16)
_computing_cell_refinement '<i>SAINT</i> (Bruker 1997)'
_computing_data_collection '<i>SMART</i> (Bruker 1997)'
_computing_data_reduction '<i>SAINT</i> (Bruker 1997)'
_computing_molecular_graphics '<i>SHELXTL</i> (Sheldrick, 2008)'
_computing_publication_material '<i>SHELXTL</i> (Sheldrick, 2008'
_computing_structure_refinement '<i>SHELXL97</i> (Sheldrick, 2008)'
_computing_structure_solution '<i>SHELXS97</i> (Sheldrick, 2008)'
_diffrn_ambient_temperature 293(2)
_diffrn_measured_fraction_theta_full 0.985
_diffrn_measured_fraction_theta_max 0.985
_diffrn_measurement_device_type 'Bruker SMART CCD area-detector'
_diffrn_measurement_method '\f and \w scans'
_diffrn_radiation_monochromator graphite
_diffrn_radiation_source 'fine-focus sealed tube'
_diffrn_radiation_type MoK\a
_diffrn_radiation_wavelength 0.71073
_diffrn_reflns_av_R_equivalents 0.0209
_diffrn_reflns_av_sigmaI/netI 0.0469
_diffrn_reflns_limit_h_max 7
_diffrn_reflns_limit_h_min -7
_diffrn_reflns_limit_k_max 8
_diffrn_reflns_limit_k_min -9
_diffrn_reflns_limit_l_max 16
_diffrn_reflns_limit_l_min -17
_diffrn_reflns_number 3762
_diffrn_reflns_theta_full 25.98
_diffrn_reflns_theta_max 25.98
_diffrn_reflns_theta_min 1.42
_diffrn_standards_number 0
_exptl_absorpt_coefficient_mu 0.072
_exptl_absorpt_correction_T_max 0.9913
_exptl_absorpt_correction_T_min 0.9752
_exptl_absorpt_correction_type multi-scan
_exptl_absorpt_process_details '(SADABS; Bruker, 1997)'
_exptl_crystal_colour blue
_exptl_crystal_density_diffrn 1.273
_exptl_crystal_density_method 'not measured'
_exptl_crystal_description block
_exptl_crystal_F_000 268
_exptl_crystal_size_max 0.35
_exptl_crystal_size_mid 0.32
_exptl_crystal_size_min 0.13
_refine_diff_density_max 0.162
_refine_diff_density_min -0.158
_refine_ls_extinction_method none
_refine_ls_goodness_of_fit_ref 1.036
_refine_ls_hydrogen_treatment constr
_refine_ls_matrix_type full
_refine_ls_number_parameters 361
_refine_ls_number_reflns 2573
_refine_ls_number_restraints 3
_refine_ls_restrained_S_all 1.035
_refine_ls_R_factor_all 0.0667
_refine_ls_R_factor_gt 0.0497
_refine_ls_shift/su_max_lt 0.001
_refine_ls_shift/su_mean <0.001
_refine_ls_structure_factor_coef Fsqd
_refine_ls_weighting_details 'calc w=1/[\s^2^(Fo^2^)+(0.0764P)^2^] where P=(Fo^2^+2Fc^2^)/3'
_refine_ls_weighting_scheme calc
_refine_ls_wR_factor_gt 0.1182
_refine_ls_wR_factor_ref 0.1301
_reflns_number_gt 2039
_reflns_number_total 2573
_reflns_threshold_expression I>2\s(I)
_cod_data_source_file sj2726.cif
_cod_data_source_block I
_cod_depositor_comments
;
The following automatic conversions were performed:
'_symmetry_cell_setting' value 'Triclinic' changed to 'triclinic'
according to '/home/saulius/struct/CIF-dictionaries/cif_core.dic'
dictionary named 'cif_core.dic' version 2.4.1 from 2010-06-29.

Automatic conversion script
Id: cif_fix_enum 1527 2010-12-29 10:47:43Z saulius 

The following automatic conversions were performed:

'_symmetry_cell_setting' value 'Triclinic' changed to 'triclinic'
according to /home/saulius/struct/CIF-dictionaries/cif_core.dic
dictionary named 'cif_core.dic' version 2.4.1 from 2010-06-29.

Automatic conversion script
Id: cif_fix_values 1715 2011-07-08 13:25:40Z adriana 
;
_cod_database_code 2225376
_cod_database_fobs_code 2225376

loop_
_symmetry_equiv_pos_as_xyz
'x, y, z'

loop_
_atom_site_type_symbol
_atom_site_label
_atom_site_fract_x
_atom_site_fract_y
_atom_site_fract_z
_atom_site_U_iso_or_equiv
_atom_site_adp_type
_atom_site_calc_flag
_atom_site_refinement_flags
_atom_site_occupancy
_atom_site_disorder_assembly
_atom_site_disorder_group
C C1 0.3852(6) 0.1216(5) 0.5454(3) 0.0531(10) Uani d . 1 . .
H H1 0.4727 0.0839 0.4988 0.064 Uiso calc R 1 . .
C C2 0.4630(7) 0.1084(5) 0.6353(3) 0.0576(11) Uani d . 1 . .
H H2 0.6020 0.0617 0.6493 0.069 Uiso calc R 1 . .
C C3 0.3356(7) 0.1650(5) 0.7080(3) 0.0526(10) Uani d . 1 . .
C C4 0.4094(7) 0.1490(6) 0.8036(3) 0.0630(12) Uani d . 1 . .
H H4 0.5453 0.0992 0.8199 0.076 Uiso calc R 1 . .
C C5 0.2791(9) 0.2075(7) 0.8705(3) 0.0711(13) Uani d . 1 . .
H H5 0.3277 0.1972 0.9326 0.085 Uiso calc R 1 . .
C C6 0.0742(8) 0.2825(6) 0.8480(3) 0.0653(12) Uani d . 1 . .
H H6 -0.0116 0.3220 0.8949 0.078 Uiso calc R 1 . .
C C7 0.0002(7) 0.2978(5) 0.7577(3) 0.0545(10) Uani d . 1 . .
H H7 -0.1365 0.3482 0.7437 0.065 Uiso calc R 1 . .
C C8 0.1255(6) 0.2393(5) 0.6846(3) 0.0471(9) Uani d . 1 . .
C C9 0.0509(6) 0.2508(5) 0.5908(3) 0.0480(9) Uani d . 1 . .
H H9 -0.0859 0.3003 0.5759 0.058 Uiso calc R 1 . .
C C10 0.1729(6) 0.1915(4) 0.5200(2) 0.0428(9) Uani d . 1 . .
C C11 0.0910(6) 0.1919(5) 0.4208(3) 0.0436(9) Uani d . 1 . .
C C12 -0.1122(6) 0.2601(5) 0.3858(3) 0.0479(9) Uani d . 1 . .
H H12 -0.2134 0.3157 0.4223 0.057 Uiso calc R 1 . .
C C13 -0.1395(6) 0.2324(4) 0.2889(3) 0.0443(9) Uani d . 1 . .
C C14 -0.3185(6) 0.2829(5) 0.2301(3) 0.0496(9) Uani d . 1 . .
H H14 -0.4308 0.3389 0.2599 0.060 Uiso calc R 1 . .
C C15 -0.3528(7) 0.2615(6) 0.1338(3) 0.0574(11) Uani d . 1 . .
H H15 -0.4841 0.3057 0.1072 0.069 Uiso calc R 1 . .
C C16 -0.2149(7) 0.1818(6) 0.0712(3) 0.0584(11) Uani d . 1 . .
H H16 -0.2676 0.1809 0.0084 0.070 Uiso calc R 1 . .
C C17 -0.0131(7) 0.1044(6) 0.0883(3) 0.0591(11) Uani d . 1 . .
H H17 0.0498 0.0587 0.0354 0.071 Uiso calc R 1 . .
C C18 0.1091(7) 0.0848(5) 0.1718(3) 0.0540(10) Uani d . 1 . .
H H18 0.2418 0.0263 0.1675 0.065 Uiso calc R 1 . .
C C19 0.0620(6) 0.1398(5) 0.2616(3) 0.0470(9) Uani d . 1 . .
C C20 0.1931(6) 0.1178(5) 0.3448(3) 0.0500(9) Uani d . 1 . .
H H20 0.3286 0.0619 0.3488 0.060 Uiso calc R 1 . .
C C1' 0.5370(6) 0.6436(5) 0.5553(3) 0.0456(9) Uani d . 1 . .
H H1' 0.3975 0.5908 0.5352 0.055 Uiso calc R 1 . .
C C2' 0.6193(6) 0.6635(4) 0.6506(3) 0.0440(9) Uani d . 1 . .
C C3' 0.4909(7) 0.6150(5) 0.7189(3) 0.0522(10) Uani d . 1 . .
H H3' 0.3505 0.5633 0.6997 0.063 Uiso calc R 1 . .
C C4' 0.5691(7) 0.6425(6) 0.8116(3) 0.0607(11) Uani d . 1 . .
H H4' 0.4830 0.6079 0.8548 0.073 Uiso calc R 1 . .
C C5' 0.7779(7) 0.7226(6) 0.8422(3) 0.0622(11) Uani d . 1 . .
H H5' 0.8277 0.7446 0.9059 0.075 Uiso calc R 1 . .
C C6' 0.9095(7) 0.7690(5) 0.7797(3) 0.0569(10) Uani d . 1 . .
H H6' 1.0496 0.8198 0.8008 0.068 Uiso calc R 1 . .
C C7' 0.8332(6) 0.7400(5) 0.6821(3) 0.0487(9) Uani d . 1 . .
C C8' 0.9599(6) 0.7907(5) 0.6147(3) 0.0536(10) Uani d . 1 . .
H H8' 1.1029 0.8374 0.6333 0.064 Uiso calc R 1 . .
C C9' 0.8756(6) 0.7720(5) 0.5237(3) 0.0486(9) Uani d . 1 . .
H H9' 0.9626 0.8070 0.4809 0.058 Uiso calc R 1 . .
C C10' 0.6590(6) 0.7009(4) 0.4907(2) 0.0420(8) Uani d . 1 . .
C C11' 0.5689(6) 0.6949(4) 0.3917(3) 0.0432(9) Uani d . 1 . .
C C12' 0.6771(6) 0.7610(5) 0.3238(3) 0.0467(9) Uani d . 1 . .
H H12' 0.8171 0.8159 0.3342 0.056 Uiso calc R 1 . .
C C13' 0.5428(6) 0.7320(5) 0.2383(3) 0.0456(9) Uani d . 1 . .
C C14' 0.5962(7) 0.7764(5) 0.1547(3) 0.0526(10) Uani d . 1 . .
H H14' 0.7334 0.8335 0.1577 0.063 Uiso calc R 1 . .
C C15' 0.4729(7) 0.7471(6) 0.0676(3) 0.0574(11) Uani d . 1 . .
H H15' 0.5391 0.7871 0.0198 0.069 Uiso calc R 1 . .
C C16' 0.2669(7) 0.6676(6) 0.0410(3) 0.0569(10) Uani d . 1 . .
H H16' 0.2159 0.6595 -0.0224 0.068 Uiso calc R 1 . .
C C17' 0.1225(7) 0.5972(5) 0.0944(3) 0.0549(10) Uani d . 1 . .
H H17' -0.0119 0.5511 0.0620 0.066 Uiso calc R 1 . .
C C18' 0.1523(6) 0.5867(5) 0.1894(3) 0.0482(9) Uani d . 1 . .
H H18' 0.0357 0.5345 0.2124 0.058 Uiso calc R 1 . .
C C19' 0.3336(6) 0.6442(4) 0.2542(3) 0.0435(8) Uani d . 1 . .
C C20' 0.3596(6) 0.6260(5) 0.3491(3) 0.0459(9) Uani d . 1 . .
H H20' 0.2543 0.5758 0.3795 0.055 Uiso calc R 1 . .

loop_
_atom_site_aniso_label
_atom_site_aniso_U_11
_atom_site_aniso_U_22
_atom_site_aniso_U_33
_atom_site_aniso_U_12
_atom_site_aniso_U_13
_atom_site_aniso_U_23
C1 0.047(2) 0.048(2) 0.063(3) 0.0042(18) 0.0056(19) 0.0059(19)
C2 0.049(2) 0.047(2) 0.075(3) 0.0051(19) 0.003(2) 0.007(2)
C3 0.048(2) 0.041(2) 0.066(3) -0.0037(18) 0.0014(19) 0.0053(18)
C4 0.055(3) 0.061(3) 0.070(3) -0.003(2) -0.007(2) 0.011(2)
C5 0.075(3) 0.085(3) 0.049(3) -0.009(3) -0.008(2) 0.010(2)
C6 0.062(3) 0.077(3) 0.054(3) -0.005(2) 0.010(2) -0.001(2)
C7 0.049(2) 0.055(2) 0.057(3) 0.0003(19) 0.0057(18) -0.0010(19)
C8 0.049(2) 0.036(2) 0.053(2) -0.0037(17) 0.0015(17) 0.0011(17)
C9 0.044(2) 0.041(2) 0.059(2) 0.0024(17) 0.0063(17) 0.0077(17)
C10 0.0410(19) 0.0329(19) 0.054(2) -0.0020(16) 0.0063(16) 0.0046(16)
C11 0.038(2) 0.0348(19) 0.058(2) 0.0015(16) 0.0054(16) 0.0067(17)
C12 0.044(2) 0.045(2) 0.054(3) 0.0057(17) 0.0066(17) 0.0051(17)
C13 0.0359(19) 0.0331(18) 0.065(3) 0.0057(14) 0.0081(16) 0.0081(17)
C14 0.043(2) 0.047(2) 0.059(3) 0.0061(17) 0.0087(17) 0.0080(18)
C15 0.050(2) 0.060(3) 0.064(3) 0.006(2) 0.0025(19) 0.016(2)
C16 0.057(3) 0.066(3) 0.053(2) -0.003(2) 0.0024(19) 0.013(2)
C17 0.059(3) 0.059(3) 0.063(3) 0.001(2) 0.018(2) 0.012(2)
C18 0.049(2) 0.051(2) 0.064(3) 0.0026(18) 0.0158(19) 0.0096(19)
C19 0.042(2) 0.0363(19) 0.065(2) 0.0021(15) 0.0154(17) 0.0079(17)
C20 0.046(2) 0.046(2) 0.059(2) 0.0073(18) 0.0093(18) 0.0084(18)
C1' 0.038(2) 0.039(2) 0.060(2) -0.0012(16) 0.0065(17) 0.0073(17)
C2' 0.045(2) 0.0330(19) 0.055(2) 0.0021(16) 0.0100(17) 0.0065(16)
C3' 0.045(2) 0.053(2) 0.061(3) -0.0004(18) 0.0114(18) 0.0114(19)
C4' 0.059(3) 0.072(3) 0.054(3) 0.007(2) 0.013(2) 0.013(2)
C5' 0.063(3) 0.072(3) 0.049(2) 0.013(2) 0.003(2) 0.003(2)
C6' 0.049(2) 0.058(3) 0.062(3) 0.0041(19) 0.0021(19) 0.0034(19)
C7' 0.043(2) 0.041(2) 0.062(3) 0.0055(17) 0.0073(17) 0.0083(17)
C8' 0.042(2) 0.051(2) 0.067(3) -0.0062(18) 0.0022(19) 0.0087(19)
C9' 0.043(2) 0.045(2) 0.058(2) 0.0000(17) 0.0106(17) 0.0067(18)
C10' 0.045(2) 0.0319(18) 0.050(2) 0.0036(16) 0.0103(16) 0.0042(16)
C11' 0.042(2) 0.0345(19) 0.054(2) 0.0047(16) 0.0098(16) 0.0065(16)
C12' 0.041(2) 0.044(2) 0.056(2) -0.0016(17) 0.0085(17) 0.0050(17)
C13' 0.044(2) 0.0386(19) 0.055(2) 0.0039(16) 0.0121(17) 0.0044(16)
C14' 0.053(2) 0.050(2) 0.057(3) 0.0013(18) 0.0178(19) 0.0058(18)
C15' 0.056(3) 0.063(3) 0.055(3) 0.005(2) 0.017(2) 0.0069(19)
C16' 0.059(3) 0.068(3) 0.042(2) 0.008(2) 0.0062(18) 0.0022(19)
C17' 0.047(2) 0.059(3) 0.056(3) 0.0019(19) 0.0024(18) 0.0024(19)
C18' 0.040(2) 0.041(2) 0.064(3) -0.0002(16) 0.0087(17) 0.0077(17)
C19' 0.0365(19) 0.0377(19) 0.057(2) 0.0035(15) 0.0105(16) 0.0057(16)
C20' 0.038(2) 0.043(2) 0.058(2) 0.0019(16) 0.0082(17) 0.0098(17)

loop_
_atom_type_symbol
_atom_type_description
_atom_type_scat_dispersion_real
_atom_type_scat_dispersion_imag
_atom_type_scat_source
C C 0.0033 0.0016 'International Tables Vol C Tables 4.2.6.8 and 6.1.1.4'
H H 0.0000 0.0000 'International Tables Vol C Tables 4.2.6.8 and 6.1.1.4'

loop_
_geom_angle_atom_site_label_1
_geom_angle_atom_site_label_2
_geom_angle_atom_site_label_3
_geom_angle_site_symmetry_1
_geom_angle_site_symmetry_3
_geom_angle
_geom_angle_publ_flag
C2 C1 C10 . . 122.0(4) ?
C2 C1 H1 . . 119.0 ?
C10 C1 H1 . . 119.0 ?
C1 C2 C3 . . 120.7(4) ?
C1 C2 H2 . . 119.7 ?
C3 C2 H2 . . 119.7 ?
C2 C3 C8 . . 118.4(4) ?
C2 C3 C4 . . 122.4(4) ?
C8 C3 C4 . . 119.2(4) ?
C5 C4 C3 . . 119.4(4) ?
C5 C4 H4 . . 120.3 ?
C3 C4 H4 . . 120.3 ?
C4 C5 C6 . . 121.5(4) ?
C4 C5 H5 . . 119.2 ?
C6 C5 H5 . . 119.2 ?
C7 C6 C5 . . 120.1(4) ?
C7 C6 H6 . . 120.0 ?
C5 C6 H6 . . 120.0 ?
C6 C7 C8 . . 121.6(4) ?
C6 C7 H7 . . 119.2 ?
C8 C7 H7 . . 119.2 ?
C9 C8 C7 . . 122.7(3) ?
C9 C8 C3 . . 119.2(4) ?
C7 C8 C3 . . 118.1(4) ?
C10 C9 C8 . . 122.3(3) ?
C10 C9 H9 . . 118.9 ?
C8 C9 H9 . . 118.9 ?
C9 C10 C1 . . 117.5(3) ?
C9 C10 C11 . . 122.9(3) ?
C1 C10 C11 . . 119.5(3) ?
C20 C11 C12 . . 107.7(3) ?
C20 C11 C10 . . 126.5(3) ?
C12 C11 C10 . . 125.7(3) ?
C13 C12 C11 . . 110.1(3) ?
C13 C12 H12 . . 124.9 ?
C11 C12 H12 . . 124.9 ?
C12 C13 C14 . . 126.5(3) ?
C12 C13 C19 . . 105.9(3) ?
C14 C13 C19 . . 127.6(4) ?
C15 C14 C13 . . 129.0(4) ?
C15 C14 H14 . . 115.5 ?
C13 C14 H14 . . 115.5 ?
C14 C15 C16 . . 128.1(4) ?
C14 C15 H15 . . 116.0 ?
C16 C15 H15 . . 116.0 ?
C17 C16 C15 . . 129.9(4) ?
C17 C16 H16 . . 115.1 ?
C15 C16 H16 . . 115.1 ?
C18 C17 C16 . . 129.6(4) ?
C18 C17 H17 . . 115.2 ?
C16 C17 H17 . . 115.2 ?
C17 C18 C19 . . 128.9(4) ?
C17 C18 H18 . . 115.6 ?
C19 C18 H18 . . 115.6 ?
C18 C19 C20 . . 126.8(4) ?
C18 C19 C13 . . 126.9(4) ?
C20 C19 C13 . . 106.3(3) ?
C11 C20 C19 . . 109.9(3) ?
C11 C20 H20 . . 125.0 ?
C19 C20 H20 . . 125.0 ?
C10' C1' C2' . . 121.3(3) ?
C10' C1' H1' . . 119.3 ?
C2' C1' H1' . . 119.3 ?
C1' C2' C7' . . 120.0(3) ?
C1' C2' C3' . . 122.1(3) ?
C7' C2' C3' . . 117.8(4) ?
C4' C3' C2' . . 121.4(4) ?
C4' C3' H3' . . 119.3 ?
C2' C3' H3' . . 119.3 ?
C3' C4' C5' . . 120.3(4) ?
C3' C4' H4' . . 119.8 ?
C5' C4' H4' . . 119.8 ?
C6' C5' C4' . . 120.6(4) ?
C6' C5' H5' . . 119.7 ?
C4' C5' H5' . . 119.7 ?
C5' C6' C7' . . 120.3(4) ?
C5' C6' H6' . . 119.9 ?
C7' C6' H6' . . 119.9 ?
C8' C7' C2' . . 118.0(4) ?
C8' C7' C6' . . 122.5(4) ?
C2' C7' C6' . . 119.4(4) ?
C9' C8' C7' . . 120.7(4) ?
C9' C8' H8' . . 119.7 ?
C7' C8' H8' . . 119.7 ?
C8' C9' C10' . . 122.5(3) ?
C8' C9' H9' . . 118.8 ?
C10' C9' H9' . . 118.8 ?
C1' C10' C9' . . 117.4(3) ?
C1' C10' C11' . . 122.2(3) ?
C9' C10' C11' . . 120.3(3) ?
C12' C11' C20' . . 108.1(3) ?
C12' C11' C10' . . 125.3(3) ?
C20' C11' C10' . . 126.5(3) ?
C13' C12' C11' . . 109.4(3) ?
C13' C12' H12' . . 125.3 ?
C11' C12' H12' . . 125.3 ?
C14' C13' C12' . . 125.9(4) ?
C14' C13' C19' . . 127.1(4) ?
C12' C13' C19' . . 107.0(3) ?
C15' C14' C13' . . 128.5(4) ?
C15' C14' H14' . . 115.7 ?
C13' C14' H14' . . 115.7 ?
C16' C15' C14' . . 129.5(4) ?
C16' C15' H15' . . 115.3 ?
C14' C15' H15' . . 115.3 ?
C15' C16' C17' . . 130.0(4) ?
C15' C16' H16' . . 115.0 ?
C17' C16' H16' . . 115.0 ?
C18' C17' C16' . . 128.7(4) ?
C18' C17' H17' . . 115.7 ?
C16' C17' H17' . . 115.7 ?
C19' C18' C17' . . 128.2(4) ?
C19' C18' H18' . . 115.9 ?
C17' C18' H18' . . 115.9 ?
C18' C19' C20' . . 126.2(3) ?
C18' C19' C13' . . 128.1(3) ?
C20' C19' C13' . . 105.6(3) ?
C19' C20' C11' . . 109.8(3) ?
C19' C20' H20' . . 125.1 ?
C11' C20' H20' . . 125.1 ?

loop_
_geom_bond_atom_site_label_1
_geom_bond_atom_site_label_2
_geom_bond_site_symmetry_2
_geom_bond_distance
_geom_bond_publ_flag
C1 C2 . 1.353(5) ?
C1 C10 . 1.426(5) ?
C1 H1 . 0.9300 ?
C2 C3 . 1.411(6) ?
C2 H2 . 0.9300 ?
C3 C8 . 1.423(5) ?
C3 C4 . 1.431(6) ?
C4 C5 . 1.362(7) ?
C4 H4 . 0.9300 ?
C5 C6 . 1.395(7) ?
C5 H5 . 0.9300 ?
C6 C7 . 1.357(5) ?
C6 H6 . 0.9300 ?
C7 C8 . 1.410(5) ?
C7 H7 . 0.9300 ?
C8 C9 . 1.400(5) ?
C9 C10 . 1.373(5) ?
C9 H9 . 0.9300 ?
C10 C11 . 1.469(5) ?
C11 C20 . 1.391(5) ?
C11 C12 . 1.408(5) ?
C12 C13 . 1.386(5) ?
C12 H12 . 0.9300 ?
C13 C14 . 1.389(5) ?
C13 C19 . 1.488(5) ?
C14 C15 . 1.379(5) ?
C14 H14 . 0.9300 ?
C15 C16 . 1.395(6) ?
C15 H15 . 0.9300 ?
C16 C17 . 1.376(6) ?
C16 H16 . 0.9300 ?
C17 C18 . 1.371(6) ?
C17 H17 . 0.9300 ?
C18 C19 . 1.383(5) ?
C18 H18 . 0.9300 ?
C19 C20 . 1.396(5) ?
C20 H20 . 0.9300 ?
C1' C10' . 1.382(5) ?
C1' C2' . 1.402(5) ?
C1' H1' . 0.9300 ?
C2' C7' . 1.415(5) ?
C2' C3' . 1.423(5) ?
C3' C4' . 1.361(6) ?
C3' H3' . 0.9300 ?
C4' C5' . 1.397(6) ?
C4' H4' . 0.9300 ?
C5' C6' . 1.365(6) ?
C5' H5' . 0.9300 ?
C6' C7' . 1.425(5) ?
C6' H6' . 0.9300 ?
C7' C8' . 1.412(5) ?
C8' C9' . 1.348(5) ?
C8' H8' . 0.9300 ?
C9' C10' . 1.418(5) ?
C9' H9' . 0.9300 ?
C10' C11' . 1.471(5) ?
C11' C12' . 1.401(5) ?
C11' C20' . 1.407(5) ?
C12' C13' . 1.390(5) ?
C12' H12' . 0.9300 ?
C13' C14' . 1.384(5) ?
C13' C19' . 1.490(5) ?
C14' C15' . 1.379(5) ?
C14' H14' . 0.9300 ?
C15' C16' . 1.372(6) ?
C15' H15' . 0.9300 ?
C16' C17' . 1.394(6) ?
C16' H16' . 0.9300 ?
C17' C18' . 1.386(5) ?
C17' H17' . 0.9300 ?
C18' C19' . 1.383(5) ?
C18' H18' . 0.9300 ?
C19' C20' . 1.398(5) ?
C20' H20' . 0.9300 ?

loop_
_geom_hbond_atom_site_label_D
_geom_hbond_atom_site_label_H
_geom_hbond_atom_site_label_A
_geom_hbond_site_symmetry_A
_geom_hbond_distance_DH
_geom_hbond_distance_HA
_geom_hbond_distance_DA
_geom_hbond_angle_DHA
C2 H2 Cg5 1_545 0.93 2.84 3.488(4) 128
C7 H7 Cg6 1_455 0.93 2.81 3.544(4) 137
C8' H8' Cg1 1_665 0.93 2.82 3.456(4) 126
C14 H14 Cg7 1_455 0.93 2.75 3.430(4) 131
C14' H14' Cg4 1_665 0.93 2.77 3.485(4) 135
C18 H18 Cg8 1_545 0.93 2.73 3.446(4) 134
C18' H18' Cg4 1_555 0.93 2.79 3.463(4) 130

loop_
_geom_torsion_atom_site_label_1
_geom_torsion_atom_site_label_2
_geom_torsion_atom_site_label_3
_geom_torsion_atom_site_label_4
_geom_torsion_site_symmetry_1
_geom_torsion_site_symmetry_2
_geom_torsion_site_symmetry_3
_geom_torsion_site_symmetry_4
_geom_torsion
_geom_torsion_publ_flag
C10 C1 C2 C3 . . . . -0.3(6) ?
C1 C2 C3 C8 . . . . -1.2(6) ?
C1 C2 C3 C4 . . . . 178.3(4) ?
C2 C3 C4 C5 . . . . 179.5(4) ?
C8 C3 C4 C5 . . . . -1.0(6) ?
C3 C4 C5 C6 . . . . 0.2(7) ?
C4 C5 C6 C7 . . . . 0.3(8) ?
C5 C6 C7 C8 . . . . 0.1(7) ?
C6 C7 C8 C9 . . . . 178.9(4) ?
C6 C7 C8 C3 . . . . -0.9(6) ?
C2 C3 C8 C9 . . . . 1.1(5) ?
C4 C3 C8 C9 . . . . -178.4(4) ?
C2 C3 C8 C7 . . . . -179.1(4) ?
C4 C3 C8 C7 . . . . 1.3(5) ?
C7 C8 C9 C10 . . . . -179.2(4) ?
C3 C8 C9 C10 . . . . 0.5(5) ?
C8 C9 C10 C1 . . . . -2.0(5) ?
C8 C9 C10 C11 . . . . 175.9(3) ?
C2 C1 C10 C9 . . . . 1.9(5) ?
C2 C1 C10 C11 . . . . -176.0(3) ?
C9 C10 C11 C20 . . . . -172.8(4) ?
C1 C10 C11 C20 . . . . 5.0(5) ?
C9 C10 C11 C12 . . . . 3.7(5) ?
C1 C10 C11 C12 . . . . -178.5(4) ?
C20 C11 C12 C13 . . . . -0.7(4) ?
C10 C11 C12 C13 . . . . -177.7(3) ?
C11 C12 C13 C14 . . . . -179.4(3) ?
C11 C12 C13 C19 . . . . 0.0(4) ?
C12 C13 C14 C15 . . . . 178.8(4) ?
C19 C13 C14 C15 . . . . -0.5(6) ?
C13 C14 C15 C16 . . . . 0.5(7) ?
C14 C15 C16 C17 . . . . 0.3(8) ?
C15 C16 C17 C18 . . . . -0.3(8) ?
C16 C17 C18 C19 . . . . -0.8(7) ?
C17 C18 C19 C20 . . . . -179.4(4) ?
C17 C18 C19 C13 . . . . 1.3(7) ?
C12 C13 C19 C18 . . . . 180.0(4) ?
C14 C13 C19 C18 . . . . -0.6(6) ?
C12 C13 C19 C20 . . . . 0.6(4) ?
C14 C13 C19 C20 . . . . -179.9(3) ?
C12 C11 C20 C19 . . . . 1.1(4) ?
C10 C11 C20 C19 . . . . 178.1(3) ?
C18 C19 C20 C11 . . . . 179.6(4) ?
C13 C19 C20 C11 . . . . -1.1(4) ?
C10' C1' C2' C7' . . . . -1.4(5) ?
C10' C1' C2' C3' . . . . 176.2(3) ?
C1' C2' C3' C4' . . . . -176.9(4) ?
C7' C2' C3' C4' . . . . 0.7(5) ?
C2' C3' C4' C5' . . . . 1.1(6) ?
C3' C4' C5' C6' . . . . -2.2(7) ?
C4' C5' C6' C7' . . . . 1.5(7) ?
C1' C2' C7' C8' . . . . -1.4(5) ?
C3' C2' C7' C8' . . . . -179.1(3) ?
C1' C2' C7' C6' . . . . 176.3(3) ?
C3' C2' C7' C6' . . . . -1.4(5) ?
C5' C6' C7' C8' . . . . 177.9(4) ?
C5' C6' C7' C2' . . . . 0.3(6) ?
C2' C7' C8' C9' . . . . 2.3(5) ?
C6' C7' C8' C9' . . . . -175.4(3) ?
C7' C8' C9' C10' . . . . -0.3(6) ?
C2' C1' C10' C9' . . . . 3.3(5) ?
C2' C1' C10' C11' . . . . -174.8(3) ?
C8' C9' C10' C1' . . . . -2.5(5) ?
C8' C9' C10' C11' . . . . 175.7(3) ?
C1' C10' C11' C12' . . . . 175.6(4) ?
C9' C10' C11' C12' . . . . -2.4(5) ?
C1' C10' C11' C20' . . . . -3.0(5) ?
C9' C10' C11' C20' . . . . 178.9(4) ?
C20' C11' C12' C13' . . . . -1.3(4) ?
C10' C11' C12' C13' . . . . 179.8(3) ?
C11' C12' C13' C14' . . . . -178.7(4) ?
C11' C12' C13' C19' . . . . 1.1(4) ?
C12' C13' C14' C15' . . . . 178.2(4) ?
C19' C13' C14' C15' . . . . -1.5(7) ?
C13' C14' C15' C16' . . . . 0.2(8) ?
C14' C15' C16' C17' . . . . 1.4(8) ?
C15' C16' C17' C18' . . . . -1.2(8) ?
C16' C17' C18' C19' . . . . 0.1(7) ?
C17' C18' C19' C20' . . . . -177.9(4) ?
C17' C18' C19' C13' . . . . 0.0(6) ?
C14' C13' C19' C18' . . . . 1.1(6) ?
C12' C13' C19' C18' . . . . -178.7(3) ?
C14' C13' C19' C20' . . . . 179.3(4) ?
C12' C13' C19' C20' . . . . -0.4(4) ?
C18' C19' C20' C11' . . . . 177.9(3) ?
C13' C19' C20' C11' . . . . -0.4(4) ?
C12' C11' C20' C19' . . . . 1.0(4) ?
C10' C11' C20' C19' . . . . 179.9(3) ?
